data_2235839
loop_
_publ_author_name
'Rajamani, Kulandaiya'
'Kalaivani, Doraisamyraja'

_publ_section_title
;
 Triethylammonium 1,3-dimethyl-5-(2,4,6-trinitrophenyl)barbiturate
;
_journal_coeditor_code HB6883
_journal_issue 8
_journal_name_full 'Acta Crystallographica Section E'
_journal_page_first o2395
_journal_paper_doi 10.1107/S1600536812030450
_journal_volume 68
_journal_year 2012
_chemical_formula_iupac 'C6 H16 N +, C12 H8 N5 O9 -'
_chemical_formula_moiety 'C6 H16 N +, C12 H8 N5 O9 -'
_chemical_formula_sum 'C18 H24 N6 O9'
_chemical_formula_weight 468.43
_chemical_name_common
;
Triethylammonium 1,3-dimethyl-5-(2,4,6-trinitrophenyl)barbiturate
;
_chemical_name_systematic
;
Triethylammonium 1,3-dimethyl-2,6-dioxo-5-(2,4,6-trinitrophenyl)-
1,2,3,6-tetrahydropyrimidin-4-olate
;
_space_group_IT_number 14
_symmetry_cell_setting monoclinic
_symmetry_space_group_name_Hall '-P 2yn'
_symmetry_space_group_name_H-M 'P 1 21/n 1'
_atom_sites_solution_hydrogens geom
_atom_sites_solution_primary direct
_atom_sites_solution_secondary difmap
_audit_creation_method SHELXL-97
_cell_angle_alpha 90.000(5)
_cell_angle_beta 119.268(5)
_cell_angle_gamma 90.000(5)
_cell_formula_units_Z 4
_cell_length_a 10.967(5)
_cell_length_b 20.301(5)
_cell_length_c 11.072(5)
_cell_measurement_reflns_used 6627
_cell_measurement_temperature 293(2)
_cell_measurement_theta_max 26.1
_cell_measurement_theta_min 2.9
_cell_volume 2150.4(15)
_computing_cell_refinement 'SAINT (Bruker, 2004)'
_computing_data_collection 'APEX2 (Bruker, 2004)'
_computing_data_reduction 'SAINT (Bruker, 2004)'
_computing_molecular_graphics 'ORTEP-3 (Farrugia, 1997) and Mercury (Macrae <i>et al.</i>, 2008)'
_computing_publication_material 'SHELXL97 (Sheldrick, 2008)'
_computing_structure_refinement 'SHELXL97 (Sheldrick, 2008)'
_computing_structure_solution 'SIR92 (Altomare <i>et al.</i>, 1993)'
_diffrn_ambient_temperature 293(2)
_diffrn_measured_fraction_theta_full 0.999
_diffrn_measured_fraction_theta_max 0.999
_diffrn_measurement_device_type 'Bruker Kappa APEXII CCD'
_diffrn_measurement_method '\w and \f scan'
_diffrn_radiation_monochromator graphite
_diffrn_radiation_source 'fine-focus sealed tube'
_diffrn_radiation_type MoK\a
_diffrn_radiation_wavelength 0.71073
_diffrn_reflns_av_R_equivalents 0.0289
_diffrn_reflns_av_sigmaI/netI 0.0232
_diffrn_reflns_limit_h_max 12
_diffrn_reflns_limit_h_min -13
_diffrn_reflns_limit_k_max 24
_diffrn_reflns_limit_k_min -24
_diffrn_reflns_limit_l_max 13
_diffrn_reflns_limit_l_min -13
_diffrn_reflns_number 18535
_diffrn_reflns_theta_full 25.00
_diffrn_reflns_theta_max 25.00
_diffrn_reflns_theta_min 2.14
_diffrn_standards_decay_% 0
_exptl_absorpt_coefficient_mu 0.118
_exptl_absorpt_correction_T_max 0.988
_exptl_absorpt_correction_T_min 0.941
_exptl_absorpt_correction_type multi-scan
_exptl_absorpt_process_details '(SADABS; Bruker, 1999)'
_exptl_crystal_colour red
_exptl_crystal_density_diffrn 1.447
_exptl_crystal_density_method 'not measured'
_exptl_crystal_description block
_exptl_crystal_F_000 984
_exptl_crystal_size_max 0.30
_exptl_crystal_size_mid 0.20
_exptl_crystal_size_min 0.20
_refine_diff_density_max 0.275
_refine_diff_density_min -0.165
_refine_ls_extinction_coef 0.0019(6)
_refine_ls_extinction_expression Fc^*^=kFc[1+0.001xFc^2^\l^3^/sin(2\q)]^-1/4^
_refine_ls_extinction_method 'SHELXL97 (Sheldrick, 2008)'
_refine_ls_goodness_of_fit_ref 1.012
_refine_ls_hydrogen_treatment constr
_refine_ls_matrix_type full
_refine_ls_number_parameters 304
_refine_ls_number_reflns 3785
_refine_ls_number_restraints 0
_refine_ls_restrained_S_all 1.012
_refine_ls_R_factor_all 0.0507
_refine_ls_R_factor_gt 0.0364
_refine_ls_shift/su_max 0.001
_refine_ls_shift/su_mean 0.000
_refine_ls_structure_factor_coef Fsqd
_refine_ls_weighting_details 'calc w=1/[\s^2^(Fo^2^)+(0.0548P)^2^+0.6716P] where P=(Fo^2^+2Fc^2^)/3'
_refine_ls_weighting_scheme calc
_refine_ls_wR_factor_gt 0.0957
_refine_ls_wR_factor_ref 0.1080
_reflns_number_gt 2955
_reflns_number_total 3785
_reflns_threshold_expression I>2\s(I)
_cod_data_source_file hb6883.cif
_cod_data_source_block I
_cod_original_sg_symbol_H-M 'P 21/n'
_cod_database_code 2235839
_cod_database_fobs_code 2235839

loop_
_symmetry_equiv_pos_as_xyz
'x, y, z'
'-x+1/2, y+1/2, -z+1/2'
'-x, -y, -z'
'x-1/2, -y-1/2, z-1/2'

loop_
_atom_site_type_symbol
_atom_site_label
_atom_site_fract_x
_atom_site_fract_y
_atom_site_fract_z
_atom_site_U_iso_or_equiv
_atom_site_adp_type
_atom_site_calc_flag
_atom_site_refinement_flags
_atom_site_occupancy
_atom_site_symmetry_multiplicity
C C1 0.88311(17) 0.10654(8) 0.91121(17) 0.0341(4) Uani d . 1 1
C C2 1.02255(18) 0.12113(9) 0.98506(17) 0.0362(4) Uani d . 1 1
H H2 1.0876 0.0978 0.9710 0.043 Uiso calc R 1 1
C C3 1.06380(16) 0.17129(9) 1.08071(16) 0.0335(4) Uani d . 1 1
C C4 0.96883(17) 0.20600(9) 1.10282(17) 0.0354(4) Uani d . 1 1
H H4 0.9979 0.2388 1.1700 0.042 Uiso calc R 1 1
C C5 0.82951(17) 0.19082(8) 1.02269(16) 0.0330(4) Uani d . 1 1
C C6 0.77688(17) 0.14087(8) 0.92164(16) 0.0318(4) Uani d . 1 1
C C7 0.62923(17) 0.12556(9) 0.83656(16) 0.0345(4) Uani d . 1 1
C C8 0.54703(18) 0.11973(9) 0.90224(17) 0.0378(4) Uani d . 1 1
C C9 0.34306(18) 0.09753(9) 0.67628(17) 0.0369(4) Uani d . 1 1
C C10 0.57272(17) 0.11594(8) 0.69361(17) 0.0344(4) Uani d . 1 1
C C11 0.3184(2) 0.09483(14) 0.8813(2) 0.0681(7) Uani d . 1 1
H H11A 0.2885 0.1368 0.8971 0.102 Uiso calc R 1 1
H H11B 0.3712 0.0723 0.9679 0.102 Uiso calc R 1 1
H H11C 0.2381 0.0689 0.8211 0.102 Uiso calc R 1 1
C C12 0.3617(2) 0.09733(12) 0.46746(19) 0.0578(6) Uani d . 1 1
H H12A 0.3738 0.0528 0.4458 0.087 Uiso calc R 1 1
H H12B 0.4041 0.1271 0.4313 0.087 Uiso calc R 1 1
H H12C 0.2638 0.1070 0.4266 0.087 Uiso calc R 1 1
C C13 0.63642(18) 0.12726(9) 0.33536(18) 0.0409(4) Uani d . 1 1
H H13A 0.5743 0.1558 0.3506 0.049 Uiso calc R 1 1
H H13B 0.6456 0.1453 0.2591 0.049 Uiso calc R 1 1
C C14 0.5725(2) 0.06017(10) 0.2963(2) 0.0527(5) Uani d . 1 1
H H14A 0.6219 0.0345 0.2612 0.079 Uiso calc R 1 1
H H14B 0.4762 0.0641 0.2263 0.079 Uiso calc R 1 1
H H14C 0.5783 0.0388 0.3763 0.079 Uiso calc R 1 1
C C15 0.87815(18) 0.07822(9) 0.45773(18) 0.0420(4) Uani d . 1 1
H H15A 0.9655 0.0800 0.5444 0.050 Uiso calc R 1 1
H H15B 0.8402 0.0342 0.4487 0.050 Uiso calc R 1 1
C C16 0.9074(2) 0.09033(12) 0.3404(2) 0.0554(5) Uani d . 1 1
H H16A 0.8216 0.0880 0.2541 0.083 Uiso calc R 1 1
H H16B 0.9710 0.0575 0.3418 0.083 Uiso calc R 1 1
H H16C 0.9481 0.1332 0.3504 0.083 Uiso calc R 1 1
C C17 0.8343(2) 0.19556(10) 0.4964(2) 0.0514(5) Uani d . 1 1
H H17A 0.8565 0.2100 0.4259 0.062 Uiso calc R 1 1
H H17B 0.7625 0.2246 0.4930 0.062 Uiso calc R 1 1
C C18 0.9621(2) 0.20199(12) 0.6351(2) 0.0648(6) Uani d . 1 1
H H18A 0.9427 0.1854 0.7052 0.097 Uiso calc R 1 1
H H18B 0.9885 0.2475 0.6530 0.097 Uiso calc R 1 1
H H18C 1.0371 0.1772 0.6360 0.097 Uiso calc R 1 1
N N1 0.85117(16) 0.04632(8) 0.82617(16) 0.0453(4) Uani d . 1 1
N N2 1.21193(15) 0.18730(8) 1.16185(15) 0.0395(4) Uani d . 1 1
N N3 0.73551(15) 0.23498(7) 1.04510(15) 0.0397(4) Uani d . 1 1
N N4 0.40581(14) 0.10460(8) 0.81685(14) 0.0403(4) Uani d . 1 1
N N5 0.42801(14) 0.10512(7) 0.61771(14) 0.0373(4) Uani d . 1 1
N N6 0.77754(14) 0.12699(7) 0.46335(14) 0.0370(3) Uani d . 1 1
H H6 0.7634 0.1141 0.5343 0.044 Uiso calc R 1 1
O O1 0.77641(16) 0.00505(7) 0.83646(16) 0.0609(4) Uani d . 1 1
O O2 0.90781(17) 0.03998(8) 0.75520(16) 0.0690(5) Uani d . 1 1
O O3 1.29408(13) 0.15560(8) 1.14104(15) 0.0588(4) Uani d . 1 1
O O4 1.24725(14) 0.23153(8) 1.24621(15) 0.0605(4) Uani d . 1 1
O O5 0.77284(14) 0.25027(7) 1.16504(13) 0.0534(4) Uani d . 1 1
O O6 0.63133(14) 0.25617(7) 0.94531(14) 0.0532(4) Uani d . 1 1
O O7 0.59132(14) 0.12529(8) 1.02758(13) 0.0545(4) Uani d . 1 1
O O8 0.21962(12) 0.08442(7) 0.60642(13) 0.0507(4) Uani d . 1 1
O O9 0.63886(13) 0.11793(7) 0.62877(12) 0.0470(3) Uani d . 1 1

loop_
_atom_site_aniso_label
_atom_site_aniso_U_11
_atom_site_aniso_U_22
_atom_site_aniso_U_33
_atom_site_aniso_U_12
_atom_site_aniso_U_13
_atom_site_aniso_U_23
C1 0.0351(9) 0.0377(9) 0.0296(9) -0.0007(7) 0.0159(7) -0.0015(7)
C2 0.0339(9) 0.0426(10) 0.0369(9) 0.0050(7) 0.0209(8) 0.0019(8)
C3 0.0277(8) 0.0425(10) 0.0299(8) 0.0000(7) 0.0137(7) 0.0021(7)
C4 0.0359(9) 0.0407(10) 0.0294(9) -0.0018(7) 0.0160(7) -0.0026(7)
C5 0.0326(9) 0.0397(10) 0.0303(9) 0.0024(7) 0.0183(7) 0.0007(7)
C6 0.0331(9) 0.0404(9) 0.0245(8) -0.0003(7) 0.0160(7) 0.0039(7)
C7 0.0305(9) 0.0446(10) 0.0288(9) -0.0012(7) 0.0147(7) 0.0001(7)
C8 0.0336(9) 0.0498(11) 0.0305(9) -0.0024(8) 0.0161(8) -0.0021(7)
C9 0.0310(10) 0.0413(10) 0.0356(9) 0.0009(7) 0.0143(8) -0.0021(7)
C10 0.0328(9) 0.0406(10) 0.0301(9) -0.0002(7) 0.0157(8) 0.0008(7)
C11 0.0449(12) 0.119(2) 0.0525(13) -0.0154(12) 0.0337(11) -0.0137(12)
C12 0.0460(12) 0.0905(17) 0.0299(10) -0.0027(11) 0.0132(9) -0.0005(10)
C13 0.0357(10) 0.0494(11) 0.0360(10) 0.0086(8) 0.0162(8) 0.0042(8)
C14 0.0371(10) 0.0581(13) 0.0529(12) 0.0011(9) 0.0142(9) -0.0018(10)
C15 0.0344(10) 0.0454(11) 0.0410(10) 0.0055(8) 0.0145(8) 0.0017(8)
C16 0.0458(12) 0.0736(15) 0.0521(12) 0.0104(10) 0.0281(10) -0.0039(10)
C17 0.0601(13) 0.0454(11) 0.0546(12) -0.0036(9) 0.0327(11) -0.0063(9)
C18 0.0546(13) 0.0687(15) 0.0713(15) -0.0167(11) 0.0310(12) -0.0205(12)
N1 0.0412(9) 0.0464(10) 0.0439(9) 0.0012(7) 0.0173(8) -0.0074(7)
N2 0.0323(8) 0.0496(9) 0.0372(8) -0.0013(7) 0.0176(7) 0.0010(7)
N3 0.0360(8) 0.0470(9) 0.0385(9) 0.0034(7) 0.0202(7) -0.0026(7)
N4 0.0307(8) 0.0596(10) 0.0345(8) -0.0039(7) 0.0190(7) -0.0033(7)
N5 0.0305(8) 0.0527(9) 0.0261(7) -0.0019(6) 0.0118(6) -0.0007(6)
N6 0.0377(8) 0.0433(8) 0.0336(8) 0.0024(6) 0.0203(7) 0.0031(6)
O1 0.0591(9) 0.0453(8) 0.0744(10) -0.0100(7) 0.0295(8) -0.0083(7)
O2 0.0717(10) 0.0792(11) 0.0714(10) -0.0022(8) 0.0470(9) -0.0295(8)
O3 0.0326(7) 0.0740(10) 0.0692(10) 0.0027(7) 0.0244(7) -0.0134(8)
O4 0.0431(8) 0.0759(10) 0.0599(9) -0.0148(7) 0.0232(7) -0.0280(8)
O5 0.0512(8) 0.0702(10) 0.0411(8) 0.0074(7) 0.0244(6) -0.0139(7)
O6 0.0412(8) 0.0656(9) 0.0472(8) 0.0187(6) 0.0172(7) 0.0046(7)
O7 0.0452(8) 0.0924(11) 0.0289(7) -0.0134(7) 0.0205(6) -0.0051(6)
O8 0.0282(7) 0.0692(9) 0.0474(8) -0.0049(6) 0.0127(6) -0.0074(6)
O9 0.0398(7) 0.0745(9) 0.0324(7) -0.0049(6) 0.0220(6) -0.0027(6)

loop_
_atom_type_symbol
_atom_type_description
_atom_type_scat_dispersion_real
_atom_type_scat_dispersion_imag
_atom_type_scat_source
C C 0.0033 0.0016 'International Tables Vol C Tables 4.2.6.8 and 6.1.1.4'
H H 0.0000 0.0000 'International Tables Vol C Tables 4.2.6.8 and 6.1.1.4'
N N 0.0061 0.0033 'International Tables Vol C Tables 4.2.6.8 and 6.1.1.4'
O O 0.0106 0.0060 'International Tables Vol C Tables 4.2.6.8 and 6.1.1.4'

loop_
_geom_angle_atom_site_label_1
_geom_angle_atom_site_label_2
_geom_angle_atom_site_label_3
_geom_angle
C2 C1 C6 124.81(16)
C2 C1 N1 114.05(15)
C6 C1 N1 120.89(15)
C1 C2 C3 118.09(15)
C1 C2 H2 121.0
C3 C2 H2 121.0
C4 C3 C2 121.56(15)
C4 C3 N2 119.27(15)
C2 C3 N2 119.16(15)
C3 C4 C5 118.02(16)
C3 C4 H4 121.0
C5 C4 H4 121.0
C4 C5 C6 124.66(15)
C4 C5 N3 113.74(15)
C6 C5 N3 121.49(14)
C5 C6 C1 112.77(15)
C5 C6 C7 124.26(15)
C1 C6 C7 122.98(15)
C10 C7 C8 121.86(15)
C10 C7 C6 119.90(15)
C8 C7 C6 118.23(15)
O7 C8 N4 118.59(15)
O7 C8 C7 124.97(16)
N4 C8 C7 116.41(15)
O8 C9 N4 122.11(16)
O8 C9 N5 121.55(16)
N4 C9 N5 116.33(15)
O9 C10 C7 125.81(16)
O9 C10 N5 117.82(15)
C7 C10 N5 116.35(15)
N4 C11 H11A 109.5
N4 C11 H11B 109.5
H11A C11 H11B 109.5
N4 C11 H11C 109.5
H11A C11 H11C 109.5
H11B C11 H11C 109.5
N5 C12 H12A 109.5
N5 C12 H12B 109.5
H12A C12 H12B 109.5
N5 C12 H12C 109.5
H12A C12 H12C 109.5
H12B C12 H12C 109.5
C14 C13 N6 112.98(15)
C14 C13 H13A 109.0
N6 C13 H13A 109.0
C14 C13 H13B 109.0
N6 C13 H13B 109.0
H13A C13 H13B 107.8
C13 C14 H14A 109.5
C13 C14 H14B 109.5
H14A C14 H14B 109.5
C13 C14 H14C 109.5
H14A C14 H14C 109.5
H14B C14 H14C 109.5
C16 C15 N6 113.47(15)
C16 C15 H15A 108.9
N6 C15 H15A 108.9
C16 C15 H15B 108.9
N6 C15 H15B 108.9
H15A C15 H15B 107.7
C15 C16 H16A 109.5
C15 C16 H16B 109.5
H16A C16 H16B 109.5
C15 C16 H16C 109.5
H16A C16 H16C 109.5
H16B C16 H16C 109.5
C18 C17 N6 113.69(18)
C18 C17 H17A 108.8
N6 C17 H17A 108.8
C18 C17 H17B 108.8
N6 C17 H17B 108.8
H17A C17 H17B 107.7
C17 C18 H18A 109.5
C17 C18 H18B 109.5
H18A C18 H18B 109.5
C17 C18 H18C 109.5
H18A C18 H18C 109.5
H18B C18 H18C 109.5
O1 N1 O2 124.41(17)
O1 N1 C1 118.11(16)
O2 N1 C1 117.37(16)
O4 N2 O3 123.31(15)
O4 N2 C3 118.63(15)
O3 N2 C3 118.05(15)
O6 N3 O5 124.33(15)
O6 N3 C5 119.06(14)
O5 N3 C5 116.51(14)
C9 N4 C8 124.58(14)
C9 N4 C11 117.14(15)
C8 N4 C11 118.28(15)
C9 N5 C10 124.20(14)
C9 N5 C12 116.65(15)
C10 N5 C12 119.06(15)
C17 N6 C13 109.94(14)
C17 N6 C15 113.33(14)
C13 N6 C15 113.64(14)
C17 N6 H6 106.5
C13 N6 H6 106.5
C15 N6 H6 106.5

loop_
_geom_bond_atom_site_label_1
_geom_bond_atom_site_label_2
_geom_bond_distance
C1 C2 1.368(2)
C1 C6 1.410(2)
C1 N1 1.477(2)
C2 C3 1.376(2)
C2 H2 0.9300
C3 C4 1.375(2)
C3 N2 1.458(2)
C4 C5 1.375(2)
C4 H4 0.9300
C5 C6 1.408(2)
C5 N3 1.476(2)
C6 C7 1.454(2)
C7 C10 1.403(2)
C7 C8 1.413(2)
C8 O7 1.231(2)
C8 N4 1.398(2)
C9 O8 1.216(2)
C9 N4 1.367(2)
C9 N5 1.379(2)
C10 O9 1.246(2)
C10 N5 1.403(2)
C11 N4 1.461(2)
C11 H11A 0.9600
C11 H11B 0.9600
C11 H11C 0.9600
C12 N5 1.462(2)
C12 H12A 0.9600
C12 H12B 0.9600
C12 H12C 0.9600
C13 C14 1.496(3)
C13 N6 1.503(2)
C13 H13A 0.9700
C13 H13B 0.9700
C14 H14A 0.9600
C14 H14B 0.9600
C14 H14C 0.9600
C15 C16 1.502(3)
C15 N6 1.506(2)
C15 H15A 0.9700
C15 H15B 0.9700
C16 H16A 0.9600
C16 H16B 0.9600
C16 H16C 0.9600
C17 C18 1.494(3)
C17 N6 1.496(2)
C17 H17A 0.9700
C17 H17B 0.9700
C18 H18A 0.9600
C18 H18B 0.9600
C18 H18C 0.9600
N1 O1 1.216(2)
N1 O2 1.224(2)
N2 O4 1.214(2)
N2 O3 1.2174(19)
N3 O6 1.2153(19)
N3 O5 1.2231(19)
N6 H6 0.9100

loop_
_geom_hbond_atom_site_label_D
_geom_hbond_atom_site_label_H
_geom_hbond_atom_site_label_A
_geom_hbond_site_symmetry_A
_geom_hbond_distance_DH
_geom_hbond_distance_HA
_geom_hbond_distance_DA
_geom_hbond_angle_DHA
N6 H6 O9 . 0.91 2.09 2.903(2) 148.2
C13 H13B O7 1_554 0.97 2.37 3.195(3) 143
C14 H14B O3 1_454 0.96 2.55 3.301(3) 136
C15 H15A O8 1_655 0.97 2.52 3.275(3) 134
C15 H15B O8 3_656 0.97 2.49 3.437(3) 165

loop_
_geom_torsion_atom_site_label_1
_geom_torsion_atom_site_label_2
_geom_torsion_atom_site_label_3
_geom_torsion_atom_site_label_4
_geom_torsion
C6 C1 C2 C3 2.7(3)
N1 C1 C2 C3 -171.73(15)
C1 C2 C3 C4 0.2(3)
C1 C2 C3 N2 179.31(15)
C2 C3 C4 C5 -2.3(3)
N2 C3 C4 C5 178.59(15)
C3 C4 C5 C6 1.8(3)
C3 C4 C5 N3 -174.45(15)
C4 C5 C6 C1 0.7(2)
N3 C5 C6 C1 176.70(14)
C4 C5 C6 C7 -179.45(16)
N3 C5 C6 C7 -3.4(2)
C2 C1 C6 C5 -3.0(2)
N1 C1 C6 C5 171.01(15)
C2 C1 C6 C7 177.13(16)
N1 C1 C6 C7 -8.8(2)
C5 C6 C7 C10 134.21(17)
C1 C6 C7 C10 -46.0(2)
C5 C6 C7 C8 -46.9(2)
C1 C6 C7 C8 132.98(18)
C10 C7 C8 O7 177.32(18)
C6 C7 C8 O7 -1.6(3)
C10 C7 C8 N4 -0.7(3)
C6 C7 C8 N4 -179.65(16)
C8 C7 C10 O9 -177.38(17)
C6 C7 C10 O9 1.5(3)
C8 C7 C10 N5 4.7(2)
C6 C7 C10 N5 -176.45(15)
C2 C1 N1 O1 129.19(17)
C6 C1 N1 O1 -45.4(2)
C2 C1 N1 O2 -47.2(2)
C6 C1 N1 O2 138.16(18)
C4 C3 N2 O4 -0.7(2)
C2 C3 N2 O4 -179.81(16)
C4 C3 N2 O3 179.52(16)
C2 C3 N2 O3 0.4(2)
C4 C5 N3 O6 135.01(17)
C6 C5 N3 O6 -41.4(2)
C4 C5 N3 O5 -41.5(2)
C6 C5 N3 O5 142.10(16)
O8 C9 N4 C8 -179.90(17)
N5 C9 N4 C8 1.0(3)
O8 C9 N4 C11 0.8(3)
N5 C9 N4 C11 -178.25(18)
O7 C8 N4 C9 179.50(17)
C7 C8 N4 C9 -2.3(3)
O7 C8 N4 C11 -1.2(3)
C7 C8 N4 C11 176.98(18)
O8 C9 N5 C10 -175.62(17)
N4 C9 N5 C10 3.4(2)
O8 C9 N5 C12 0.7(3)
N4 C9 N5 C12 179.73(17)
O9 C10 N5 C9 175.68(16)
C7 C10 N5 C9 -6.2(2)
O9 C10 N5 C12 -0.5(2)
C7 C10 N5 C12 177.61(17)
C18 C17 N6 C13 169.79(16)
C18 C17 N6 C15 -61.8(2)
C14 C13 N6 C17 -179.66(16)
C14 C13 N6 C15 52.1(2)
C16 C15 N6 C17 -66.4(2)
C16 C15 N6 C13 60.1(2)
